data_7117815
loop_
_publ_author_name
'Rong Zhou'
'Kai Zhang'
'Yusong Chen'
'Qiang Meng'
'Yiyi Liu'
'Ruifeng Li'
'Zhengjie He'

_publ_section_title
;
 P(NMe2)3-mediated reductive [1+4] annulation of isatins with enones: a
 facile synthesis of spirooxindole-dihydrofurans
;
_journal_name_full Chem.Commun.
_journal_page_first 14663
_journal_paper_doi 10.1039/C5cc03676C
_journal_volume 51
_journal_year 2015
_chemical_formula_sum 'C27 H19 N3 O3'
_chemical_formula_weight 433.45
_chemical_name_systematic
; 
 ? 
;
_space_group_IT_number 15
_symmetry_cell_setting monoclinic
_symmetry_space_group_name_Hall '-C 2yc'
_symmetry_space_group_name_H-M 'C 1 2/c 1'
_atom_sites_solution_hydrogens geom
_atom_sites_solution_primary direct
_atom_sites_solution_secondary difmap
_audit_creation_method SHELXL-97
_audit_update_record
;
2015-04-02 deposited with the CCDC.
2015-08-06 downloaded from the CCDC.
;
_cell_angle_alpha 90.00
_cell_angle_beta 115.112(4)
_cell_angle_gamma 90.00
_cell_formula_units_Z 8
_cell_length_a 21.917(6)
_cell_length_b 9.529(2)
_cell_length_c 23.123(8)
_cell_measurement_temperature 296(2)
_cell_volume 4373(2)
_computing_structure_refinement 'SHELXL-97 (Sheldrick, 1997)'
_computing_structure_solution 'SHELXS-97 (Sheldrick, 1990)'
_diffrn_ambient_temperature 296(2)
_diffrn_measured_fraction_theta_full 0.998
_diffrn_measured_fraction_theta_max 0.998
_diffrn_radiation_monochromator graphite
_diffrn_radiation_source 'fine-focus sealed tube'
_diffrn_radiation_type MoK\a
_diffrn_radiation_wavelength 0.71073
_diffrn_reflns_av_R_equivalents 0.0346
_diffrn_reflns_av_sigmaI/netI 0.0233
_diffrn_reflns_limit_h_max 26
_diffrn_reflns_limit_h_min -26
_diffrn_reflns_limit_k_max 11
_diffrn_reflns_limit_k_min -11
_diffrn_reflns_limit_l_max 27
_diffrn_reflns_limit_l_min -27
_diffrn_reflns_number 22685
_diffrn_reflns_theta_full 25.05
_diffrn_reflns_theta_max 25.05
_diffrn_reflns_theta_min 1.95
_exptl_absorpt_coefficient_mu 0.088
_exptl_absorpt_correction_T_max 0.9734
_exptl_absorpt_correction_T_min 0.9700
_exptl_absorpt_correction_type multi-scan
_exptl_absorpt_process_details sadabs
_exptl_crystal_colour colorless
_exptl_crystal_density_diffrn 1.317
_exptl_crystal_density_method 'not measured'
_exptl_crystal_description block
_exptl_crystal_F_000 1808
_exptl_crystal_size_max 0.35
_exptl_crystal_size_mid 0.31
_exptl_crystal_size_min 0.31
_refine_diff_density_max 0.149
_refine_diff_density_min -0.153
_refine_diff_density_rms 0.025
_refine_ls_extinction_coef 0.0016(3)
_refine_ls_extinction_expression Fc^*^=kFc[1+0.001xFc^2^\l^3^/sin(2\q)]^-1/4^
_refine_ls_extinction_method SHELXL
_refine_ls_goodness_of_fit_ref 0.989
_refine_ls_hydrogen_treatment constr
_refine_ls_matrix_type full
_refine_ls_number_parameters 301
_refine_ls_number_reflns 3880
_refine_ls_number_restraints 0
_refine_ls_restrained_S_all 0.989
_refine_ls_R_factor_all 0.0572
_refine_ls_R_factor_gt 0.0382
_refine_ls_shift/su_max 0.000
_refine_ls_shift/su_mean 0.000
_refine_ls_structure_factor_coef Fsqd
_refine_ls_weighting_details 'calc w=1/[\s^2^(Fo^2^)+(0.0264P)^2^+2.9401P] where P=(Fo^2^+2Fc^2^)/3'
_refine_ls_weighting_scheme calc
_refine_ls_wR_factor_gt 0.0794
_refine_ls_wR_factor_ref 0.0894
_reflns_number_gt 2859
_reflns_number_total 3880
_reflns_threshold_expression >2sigma(I)
_cod_data_source_file c5cc03676c2.cif
_cod_data_source_block zrr3
_cod_original_sg_symbol_H-M C2/c
_cod_database_code 7117815

loop_
_symmetry_equiv_pos_as_xyz
'x, y, z'
'-x, y, -z+1/2'
'x+1/2, y+1/2, z'
'-x+1/2, y+1/2, -z+1/2'
'-x, -y, -z'
'x, -y, z-1/2'
'-x+1/2, -y+1/2, -z'
'x+1/2, -y+1/2, z-1/2'

loop_
_atom_site_label
_atom_site_type_symbol
_atom_site_fract_x
_atom_site_fract_y
_atom_site_fract_z
_atom_site_U_iso_or_equiv
_atom_site_adp_type
_atom_site_occupancy
_atom_site_symmetry_multiplicity
_atom_site_calc_flag
_atom_site_refinement_flags
_atom_site_disorder_assembly
_atom_site_disorder_group
N1 N 0.44875(7) 0.47961(14) 0.07253(7) 0.0541(4) Uani 1 1 d . . .
N2 N 0.33049(8) 0.06556(15) 0.05750(7) 0.0614(4) Uani 1 1 d . . .
N3 N 0.64576(9) 0.1984(2) 0.10174(9) 0.0868(6) Uani 1 1 d . . .
O1 O 0.51575(7) 0.43808(13) 0.17827(6) 0.0697(4) Uani 1 1 d . . .
O2 O 0.48479(6) 0.08421(12) 0.18107(5) 0.0558(3) Uani 1 1 d . . .
O3 O 0.42182(7) -0.06043(13) 0.06220(7) 0.0767(4) Uani 1 1 d . . .
C1 C 0.43100(8) 0.40560(17) 0.01536(8) 0.0496(4) Uani 1 1 d . . .
C2 C 0.44996(8) 0.26556(17) 0.02811(8) 0.0474(4) Uani 1 1 d . . .
C3 C 0.44057(9) 0.1755(2) -0.02136(8) 0.0592(5) Uani 1 1 d . . .
H3 H 0.4531 0.0817 -0.0134 0.071 Uiso 1 1 calc R . .
C4 C 0.41226(10) 0.2268(2) -0.08316(9) 0.0708(6) Uani 1 1 d . . .
H4 H 0.4059 0.1669 -0.1170 0.085 Uiso 1 1 calc R . .
C5 C 0.39346(10) 0.3645(3) -0.09508(10) 0.0740(6) Uani 1 1 d . . .
H5 H 0.3744 0.3965 -0.1370 0.089 Uiso 1 1 calc R . .
C6 C 0.40211(9) 0.4573(2) -0.04628(10) 0.0651(5) Uani 1 1 d . . .
H6 H 0.3890 0.5507 -0.0546 0.078 Uiso 1 1 calc R . .
C7 C 0.48072(8) 0.24494(16) 0.09966(8) 0.0468(4) Uani 1 1 d . . .
C8 C 0.48553(8) 0.39834(18) 0.12370(9) 0.0522(4) Uani 1 1 d . . .
C9 C 0.43561(10) 0.62790(18) 0.07653(11) 0.0771(6) Uani 1 1 d . . .
H9A H 0.4565 0.6574 0.1204 0.116 Uiso 1 1 calc R . .
H9B H 0.3879 0.6432 0.0597 0.116 Uiso 1 1 calc R . .
H9C H 0.4537 0.6811 0.0522 0.116 Uiso 1 1 calc R . .
C10 C 0.54684(8) 0.16711(17) 0.13204(8) 0.0505(4) Uani 1 1 d . . .
C11 C 0.54522(8) 0.08310(17) 0.17770(8) 0.0510(4) Uani 1 1 d . . .
C12 C 0.43656(8) 0.15480(16) 0.12497(7) 0.0472(4) Uani 1 1 d . . .
C13 C 0.39702(10) 0.03839(17) 0.07734(8) 0.0556(4) Uani 1 1 d . . .
C14 C 0.38229(8) 0.22824(16) 0.13641(8) 0.0479(4) Uani 1 1 d . . .
C15 C 0.32067(9) 0.17543(18) 0.09353(8) 0.0557(4) Uani 1 1 d . . .
C16 C 0.26105(10) 0.2255(2) 0.09141(11) 0.0773(6) Uani 1 1 d . . .
H16 H 0.2198 0.1914 0.0618 0.093 Uiso 1 1 calc R . .
C17 C 0.26438(11) 0.3286(2) 0.13480(12) 0.0855(7) Uani 1 1 d . . .
H17 H 0.2246 0.3653 0.1338 0.103 Uiso 1 1 calc R . .
C18 C 0.32483(11) 0.3778(2) 0.17907(11) 0.0755(6) Uani 1 1 d . . .
H18 H 0.3257 0.4450 0.2086 0.091 Uiso 1 1 calc R . .
C19 C 0.38489(9) 0.32819(19) 0.18034(9) 0.0600(5) Uani 1 1 d . . .
H19 H 0.4260 0.3618 0.2102 0.072 Uiso 1 1 calc R . .
C20 C 0.27787(11) -0.0296(2) 0.01639(11) 0.0931(7) Uani 1 1 d . . .
H20A H 0.2960 -0.0913 -0.0053 0.140 Uiso 1 1 calc R . .
H20B H 0.2415 0.0237 -0.0145 0.140 Uiso 1 1 calc R . .
H20C H 0.2615 -0.0840 0.0418 0.140 Uiso 1 1 calc R . .
C21 C 0.60209(9) 0.18404(19) 0.11610(9) 0.0597(5) Uani 1 1 d . . .
C22 C 0.59535(9) -0.01358(18) 0.22212(8) 0.0553(4) Uani 1 1 d . . .
C23 C 0.66293(10) 0.0181(2) 0.25011(10) 0.0782(6) Uani 1 1 d . . .
H23 H 0.6781 0.1038 0.2421 0.094 Uiso 1 1 calc R . .
C24 C 0.70841(12) -0.0790(3) 0.29048(12) 0.0978(8) Uani 1 1 d . . .
H24 H 0.7542 -0.0578 0.3098 0.117 Uiso 1 1 calc R . .
C25 C 0.68607(14) -0.2056(3) 0.30191(12) 0.0990(8) Uani 1 1 d . . .
H25 H 0.7168 -0.2701 0.3290 0.119 Uiso 1 1 calc R . .
C26 C 0.61914(13) -0.2381(3) 0.27396(12) 0.0918(7) Uani 1 1 d . . .
H26 H 0.6043 -0.3245 0.2817 0.110 Uiso 1 1 calc R . .
C27 C 0.57370(10) -0.1423(2) 0.23432(9) 0.0691(5) Uani 1 1 d . . .
H27 H 0.5280 -0.1641 0.2155 0.083 Uiso 1 1 calc R . .

loop_
_atom_site_aniso_label
_atom_site_aniso_U_11
_atom_site_aniso_U_22
_atom_site_aniso_U_33
_atom_site_aniso_U_23
_atom_site_aniso_U_13
_atom_site_aniso_U_12
N1 0.0525(8) 0.0348(7) 0.0702(10) 0.0064(7) 0.0215(7) 0.0027(6)
N2 0.0606(10) 0.0511(9) 0.0626(9) -0.0072(7) 0.0165(8) -0.0137(7)
N3 0.0603(11) 0.0934(14) 0.1079(15) 0.0211(11) 0.0367(11) 0.0058(10)
O1 0.0763(9) 0.0565(8) 0.0637(8) -0.0087(7) 0.0174(7) -0.0109(7)
O2 0.0563(7) 0.0551(7) 0.0534(7) 0.0138(6) 0.0208(6) 0.0131(6)
O3 0.1016(11) 0.0399(7) 0.0895(10) -0.0080(7) 0.0412(8) 0.0032(7)
C1 0.0404(9) 0.0470(9) 0.0601(11) 0.0102(8) 0.0201(8) 0.0008(7)
C2 0.0417(9) 0.0466(9) 0.0525(10) 0.0071(8) 0.0185(8) 0.0040(7)
C3 0.0571(11) 0.0626(11) 0.0591(11) 0.0001(9) 0.0259(9) 0.0084(9)
C4 0.0638(12) 0.0939(16) 0.0568(12) -0.0001(11) 0.0277(10) 0.0056(11)
C5 0.0604(12) 0.1031(18) 0.0557(12) 0.0195(12) 0.0218(10) 0.0016(12)
C6 0.0488(10) 0.0639(12) 0.0770(14) 0.0275(11) 0.0211(10) 0.0054(9)
C7 0.0454(9) 0.0386(9) 0.0518(10) 0.0047(7) 0.0159(8) 0.0035(7)
C8 0.0493(10) 0.0437(9) 0.0609(11) 0.0000(9) 0.0206(9) -0.0049(8)
C9 0.0740(13) 0.0383(10) 0.1131(17) 0.0020(11) 0.0341(12) 0.0044(9)
C10 0.0465(10) 0.0439(9) 0.0543(10) 0.0037(8) 0.0151(8) 0.0038(7)
C11 0.0512(10) 0.0452(9) 0.0498(10) -0.0009(8) 0.0150(8) 0.0066(8)
C12 0.0498(9) 0.0391(9) 0.0468(9) 0.0062(7) 0.0149(8) 0.0046(7)
C13 0.0702(12) 0.0350(9) 0.0590(11) 0.0037(8) 0.0248(9) -0.0022(8)
C14 0.0477(9) 0.0403(9) 0.0523(10) 0.0039(8) 0.0180(8) -0.0006(7)
C15 0.0528(11) 0.0468(10) 0.0620(11) 0.0021(9) 0.0189(9) -0.0039(8)
C16 0.0486(11) 0.0813(15) 0.0929(16) -0.0024(13) 0.0214(11) -0.0061(10)
C17 0.0611(14) 0.0803(15) 0.1211(19) -0.0045(15) 0.0445(14) 0.0055(12)
C18 0.0745(14) 0.0632(13) 0.1007(16) -0.0135(12) 0.0489(13) 0.0002(11)
C19 0.0583(11) 0.0524(10) 0.0688(12) -0.0066(9) 0.0266(9) -0.0041(9)
C20 0.0894(16) 0.0788(15) 0.0876(16) -0.0206(13) 0.0148(13) -0.0336(13)
C21 0.0490(11) 0.0518(11) 0.0688(12) 0.0098(9) 0.0156(9) 0.0049(8)
C22 0.0608(11) 0.0525(10) 0.0454(10) 0.0018(8) 0.0156(8) 0.0168(9)
C23 0.0651(13) 0.0647(13) 0.0781(14) -0.0012(11) 0.0046(11) 0.0103(10)
C24 0.0669(14) 0.0956(19) 0.0953(17) 0.0012(15) -0.0001(13) 0.0245(13)
C25 0.098(2) 0.0924(19) 0.0896(17) 0.0309(15) 0.0228(15) 0.0451(16)
C26 0.0967(18) 0.0819(16) 0.1020(18) 0.0402(14) 0.0471(15) 0.0359(14)
C27 0.0729(13) 0.0682(13) 0.0684(13) 0.0223(10) 0.0321(11) 0.0216(10)

loop_
_atom_type_symbol
_atom_type_description
_atom_type_scat_dispersion_real
_atom_type_scat_dispersion_imag
_atom_type_scat_source
C C 0.0033 0.0016 'International Tables Vol C Tables 4.2.6.8 and 6.1.1.4'
H H 0.0000 0.0000 'International Tables Vol C Tables 4.2.6.8 and 6.1.1.4'
N N 0.0061 0.0033 'International Tables Vol C Tables 4.2.6.8 and 6.1.1.4'
O O 0.0106 0.0060 'International Tables Vol C Tables 4.2.6.8 and 6.1.1.4'

loop_
_geom_angle_atom_site_label_1
_geom_angle_atom_site_label_2
_geom_angle_atom_site_label_3
_geom_angle
_geom_angle_site_symmetry_1
_geom_angle_site_symmetry_3
C8 N1 C1 111.11(14) . .
C8 N1 C9 124.07(17) . .
C1 N1 C9 124.54(16) . .
C13 N2 C15 110.73(14) . .
C13 N2 C20 122.79(17) . .
C15 N2 C20 124.77(17) . .
C11 O2 C12 108.14(12) . .
C6 C1 C2 121.68(17) . .
C6 C1 N1 128.08(16) . .
C2 C1 N1 110.17(14) . .
C3 C2 C1 119.78(16) . .
C3 C2 C7 132.07(15) . .
C1 C2 C7 108.12(14) . .
C2 C3 C4 118.88(18) . .
C2 C3 H3 120.6 . .
C4 C3 H3 120.6 . .
C5 C4 C3 120.8(2) . .
C5 C4 H4 119.6 . .
C3 C4 H4 119.6 . .
C4 C5 C6 121.60(19) . .
C4 C5 H5 119.2 . .
C6 C5 H5 119.2 . .
C5 C6 C1 117.30(18) . .
C5 C6 H6 121.4 . .
C1 C6 H6 121.4 . .
C2 C7 C10 119.61(14) . .
C2 C7 C8 101.57(13) . .
C10 C7 C8 112.30(13) . .
C2 C7 C12 114.66(13) . .
C10 C7 C12 99.14(12) . .
C8 C7 C12 109.80(13) . .
O1 C8 N1 126.19(16) . .
O1 C8 C7 126.31(16) . .
N1 C8 C7 107.50(14) . .
N1 C9 H9A 109.5 . .
N1 C9 H9B 109.5 . .
H9A C9 H9B 109.5 . .
N1 C9 H9C 109.5 . .
H9A C9 H9C 109.5 . .
H9B C9 H9C 109.5 . .
C11 C10 C21 125.83(15) . .
C11 C10 C7 110.08(15) . .
C21 C10 C7 124.08(15) . .
C10 C11 O2 113.17(14) . .
C10 C11 C22 131.72(17) . .
O2 C11 C22 115.04(15) . .
O2 C12 C14 113.09(13) . .
O2 C12 C13 106.33(12) . .
C14 C12 C13 102.37(14) . .
O2 C12 C7 104.82(12) . .
C14 C12 C7 117.95(13) . .
C13 C12 C7 111.90(13) . .
O3 C13 N2 126.97(17) . .
O3 C13 C12 125.44(17) . .
N2 C13 C12 107.57(15) . .
C19 C14 C15 120.12(16) . .
C19 C14 C12 131.82(15) . .
C15 C14 C12 108.04(15) . .
C16 C15 C14 121.52(18) . .
C16 C15 N2 128.23(17) . .
C14 C15 N2 110.20(15) . .
C15 C16 C17 117.68(19) . .
C15 C16 H16 121.2 . .
C17 C16 H16 121.2 . .
C18 C17 C16 121.5(2) . .
C18 C17 H17 119.3 . .
C16 C17 H17 119.3 . .
C17 C18 C19 120.5(2) . .
C17 C18 H18 119.7 . .
C19 C18 H18 119.7 . .
C14 C19 C18 118.58(18) . .
C14 C19 H19 120.7 . .
C18 C19 H19 120.7 . .
N2 C20 H20A 109.5 . .
N2 C20 H20B 109.5 . .
H20A C20 H20B 109.5 . .
N2 C20 H20C 109.5 . .
H20A C20 H20C 109.5 . .
H20B C20 H20C 109.5 . .
N3 C21 C10 178.4(2) . .
C23 C22 C27 119.44(17) . .
C23 C22 C11 121.94(17) . .
C27 C22 C11 118.59(17) . .
C22 C23 C24 119.5(2) . .
C22 C23 H23 120.2 . .
C24 C23 H23 120.2 . .
C25 C24 C23 120.2(2) . .
C25 C24 H24 119.9 . .
C23 C24 H24 119.9 . .
C26 C25 C24 120.6(2) . .
C26 C25 H25 119.7 . .
C24 C25 H25 119.7 . .
C25 C26 C27 119.6(2) . .
C25 C26 H26 120.2 . .
C27 C26 H26 120.2 . .
C26 C27 C22 120.6(2) . .
C26 C27 H27 119.7 . .
C22 C27 H27 119.7 . .

loop_
_geom_bond_atom_site_label_1
_geom_bond_atom_site_label_2
_geom_bond_distance
_geom_bond_site_symmetry_2
N1 C8 1.356(2) .
N1 C1 1.400(2) .
N1 C9 1.453(2) .
N2 C13 1.355(2) .
N2 C15 1.410(2) .
N2 C20 1.458(2) .
N3 C21 1.147(2) .
O1 C8 1.210(2) .
O2 C11 1.3593(19) .
O2 C12 1.4452(18) .
O3 C13 1.211(2) .
C1 C6 1.382(2) .
C1 C2 1.392(2) .
C2 C3 1.374(2) .
C2 C7 1.511(2) .
C3 C4 1.383(3) .
C3 H3 0.9300 .
C4 C5 1.368(3) .
C4 H4 0.9300 .
C5 C6 1.382(3) .
C5 H5 0.9300 .
C6 H6 0.9300 .
C7 C10 1.513(2) .
C7 C8 1.551(2) .
C7 C12 1.580(2) .
C9 H9A 0.9600 .
C9 H9B 0.9600 .
C9 H9C 0.9600 .
C10 C11 1.337(2) .
C10 C21 1.417(3) .
C11 C22 1.467(2) .
C12 C14 1.497(2) .
C12 C13 1.544(2) .
C14 C19 1.376(2) .
C14 C15 1.387(2) .
C15 C16 1.372(3) .
C16 C17 1.384(3) .
C16 H16 0.9300 .
C17 C18 1.368(3) .
C17 H17 0.9300 .
C18 C19 1.387(3) .
C18 H18 0.9300 .
C19 H19 0.9300 .
C20 H20A 0.9600 .
C20 H20B 0.9600 .
C20 H20C 0.9600 .
C22 C23 1.375(3) .
C22 C27 1.387(3) .
C23 C24 1.389(3) .
C23 H23 0.9300 .
C24 C25 1.370(3) .
C24 H24 0.9300 .
C25 C26 1.364(3) .
C25 H25 0.9300 .
C26 C27 1.375(3) .
C26 H26 0.9300 .
C27 H27 0.9300 .
